data_9013291
loop_
_publ_author_name
'Bonazzi, P.'
'Holtstam, D.'
'Bindi, L.'
'Nysten, P.'
'Capitani, G.'

_publ_section_title
;Multi-analytical approach to solve the puzzle of an allanite-subgroup mineral
 from Kesebol, Vastra Gotaland, Sweden Locality: Kesebol, Vastra Gotaland,
 Sweden Note: K4 sample
;
_journal_name_full 'American Mineralogist'
_journal_page_first 121
_journal_page_last 134
_journal_paper_doi 10.2138/am.2009.2998
_journal_volume 94
_journal_year 2009
_chemical_compound_source 'Kesebol, Vastra Gotaland, Sweden'
_chemical_formula_sum 'Al1.116 Ca0.604 Ce0.747 Fe0.143 Mn2.391 O13 Si3'
_chemical_name_mineral 'Allanite-subgroup mineral'
_space_group_IT_number 11
_symmetry_space_group_name_Hall '-P 2yb'
_symmetry_space_group_name_H-M 'P 1 21/m 1'
_cell_angle_alpha 90
_cell_angle_beta 114.50
_cell_angle_gamma 90
_cell_length_a 8.958
_cell_length_b 5.764
_cell_length_c 10.205
_cell_formula_units_Z 2
_cell_volume 479.480
_database_code_amcsd 0004806
_exptl_crystal_density_diffrn 4.090
_cod_original_formula_sum 'Mn2.391 Ca.604 Ce.747 Fe.143 Al1.116 Si3 O13'
_cod_database_code 9013291

loop_
_space_group_symop_operation_xyz
x,y,z
x,1/2-y,z
-x,1/2+y,-z
-x,-y,-z

loop_
_atom_site_aniso_label
_atom_site_aniso_U_11
_atom_site_aniso_U_22
_atom_site_aniso_U_33
_atom_site_aniso_U_12
_atom_site_aniso_U_13
_atom_site_aniso_U_23
MnA1 0.03263 0.01567 0.02246 0.00000 0.01764 0.00000
CaA1 0.03263 0.01567 0.02246 0.00000 0.01764 0.00000
CaA2 0.01789 0.02661 0.01683 0.00000 0.00518 0.00000
CeA2 0.01789 0.02661 0.01683 0.00000 0.00518 0.00000
FeM2 0.01557 0.01235 0.01750 0.00063 0.00647 -0.00029
AlM2 0.01557 0.01235 0.01750 0.00063 0.00647 -0.00029
AlM1 0.01610 0.01419 0.01865 -0.00082 0.00683 -0.00064
MnM1 0.01610 0.01419 0.01865 -0.00082 0.00683 -0.00064
MnM3 0.01980 0.01796 0.01912 0.00000 0.00087 0.00000
AlM3 0.01980 0.01796 0.01912 0.00000 0.00087 0.00000
Si1 0.01498 0.01327 0.01596 0.00000 0.00541 0.00000
Si2 0.01646 0.01419 0.01682 0.00000 0.00739 0.00000
Si3 0.01386 0.01404 0.01481 0.00000 0.00713 0.00000
O1 0.02328 0.01578 0.03195 0.00365 0.01273 0.00219
O2 0.02182 0.02008 0.01980 -0.00439 0.01032 -0.00082
O3 0.02127 0.01406 0.02471 0.00155 0.00209 -0.00175
O4 0.01836 0.01778 0.02277 0.00000 0.00722 0.00000
O5 0.01764 0.01840 0.01688 0.00000 0.00647 0.00000
O6 0.01716 0.01769 0.02359 0.00000 0.01345 0.00000
O7 0.01831 0.02649 0.01759 0.00000 -0.00045 0.00000
O8 0.02661 0.05602 0.03255 0.00000 0.01999 0.00000
O9 0.02932 0.03348 0.01993 0.00000 0.01062 0.00000
O10 0.01902 0.01676 0.02242 0.00000 0.01066 0.00000

loop_
_atom_site_label
_atom_site_fract_x
_atom_site_fract_y
_atom_site_fract_z
_atom_site_occupancy
_atom_site_U_iso_or_equiv
MnA1 0.75942 0.75000 0.15215 0.64898 0.02151
CaA1 0.75942 0.75000 0.15215 0.35102 0.02151
CaA2 0.59417 0.75000 0.42654 0.25308 0.02112
CeA2 0.59417 0.75000 0.42654 0.74692 0.02112
FeM2 0.00000 0.00000 0.50000 0.14258 0.01527
AlM2 0.00000 0.00000 0.50000 0.85742 0.01527
AlM1 0.00000 0.00000 0.00000 0.25804 0.01644
MnM1 0.00000 0.00000 0.00000 0.74196 0.01644
MnM3 0.30992 0.25000 0.21352 0.99958 0.02137
AlM3 0.30992 0.25000 0.21352 0.00042 0.02137
Si1 0.34409 0.75000 0.03730 1.00000 0.01507
Si2 0.69156 0.25000 0.27856 1.00000 0.01566
Si3 0.19083 0.75000 0.32537 1.00000 0.01384
O1 0.23978 0.98962 0.02730 1.00000 0.02324
O2 0.31488 0.97360 0.36311 1.00000 0.02000
O3 0.80196 0.01497 0.33236 1.00000 0.02250
O4 0.05865 0.25000 0.13505 1.00000 0.02007
O5 0.04912 0.75000 0.15548 1.00000 0.01787
O6 0.07660 0.75000 0.41758 1.00000 0.01781
O7 0.51251 0.75000 0.17833 1.00000 0.02343
O8 0.54933 0.25000 0.33542 1.00000 0.03581
O9 0.60853 0.25000 0.10177 1.00000 0.02744
O10 0.09191 0.25000 0.43368 1.00000 0.01871

loop_
_cod_related_entry_id
_cod_related_entry_database
_cod_related_entry_code
1 AMCSD 0004806
